data_1001851
loop_
_publ_author_name
'Fernandez, H G'
'Gasperin, M'
'Freymann, R'

_publ_section_title
;
Cristallochimie - etude structurale, chimique et par spectrographie
infrarouge du complexe par transfert de charge (S8)3 (S4 (N H)4)
;
_journal_coden_ASTM CHDCAQ
_journal_name_full
;
Comptes Rendus Hebdomadaires des Seances de l'Academie des Sciences,
Serie C, Sciences Chimiques (1966-)
;
_journal_page_first 1393
_journal_page_last 1396
_journal_volume 292
_journal_year 1981
_chemical_formula_structural '(S8)3 (S4 (N H)4)'
_chemical_formula_sum 'H4 N4 S28'
_chemical_name_systematic
;
Tris(octasulfur) tetraimidotetrasulfur - $-gamma
;
_space_group_IT_number 13
_symmetry_cell_setting monoclinic
_symmetry_Int_Tables_number 13
_symmetry_space_group_name_Hall '-P 2yac'
_symmetry_space_group_name_H-M 'P 1 2/n 1'
_cell_angle_alpha 90
_cell_angle_beta 112.49(2)
_cell_angle_gamma 90
_cell_formula_units_Z 1
_cell_length_a 8.440(3)
_cell_length_b 13.034(4)
_cell_length_c 8.203(3)
_cell_volume 833.8
_exptl_crystal_density_meas 1.98
_refine_ls_R_factor_all 0.039
_cod_database_code 1001851

loop_
_symmetry_equiv_pos_as_xyz
x,y,z
-x,-y,-z
1/2-x,y,1/2-z
1/2+x,-y,1/2+z

loop_
_atom_site_label
_atom_site_type_symbol
_atom_site_symmetry_multiplicity
_atom_site_Wyckoff_symbol
_atom_site_fract_x
_atom_site_fract_y
_atom_site_fract_z
_atom_site_occupancy
_atom_site_attached_hydrogens
_atom_site_calc_flag
S1 S0 4 g 0.4577(1) 0.8935(1) 0.1504(1) 0.875 0 d
N1 N0 4 g 0.4577(1) 0.8935(1) 0.1504(1) 0.125 1 d
S2 S0 4 g 0.1193(1) 0.7976(1) 0.1992(1) 0.875 0 d
N2 N0 4 g 0.1193(1) 0.7976(1) 0.1992(1) 0.125 1 d
S3 S0 4 g -0.0224(1) 0.0308(1) 0.2203(2) 0.875 0 d
N3 N0 4 g -0.0224(1) 0.0308(1) 0.2203(2) 0.125 1 d
S4 S0 4 g 0.3193(2) 0.1271(1) 0.1702(2) 0.875 0 d
N4 N0 4 g 0.3193(2) 0.1271(1) 0.1702(2) 0.125 1 d
S5 S0 4 g 0.8401(1) 0.5793(1) 0.0292(1) 0.875 0 d
N5 N0 4 g 0.8401(1) 0.5793(1) 0.0292(1) 0.125 1 d
S6 S0 4 g 0.7130(1) 0.4430(1) -0.0322(1) 0.875 0 d
N6 N0 4 g 0.7130(1) 0.4430(1) -0.0322(1) 0.125 1 d
S7 S0 4 g 0.8239(1) 0.3458(1) 0.1757(1) 0.875 0 d
N7 N0 4 g 0.8239(1) 0.3458(1) 0.1757(1) 0.125 1 d
S8 S0 4 g 0.6996(1) 0.6769(1) 0.1156(1) 0.875 0 d
N8 N0 4 g 0.6996(1) 0.6769(1) 0.1156(1) 0.125 1 d
H1 H0 4 g -1. -1. -1. 1. 0 dum

loop_
_atom_type_symbol
_atom_type_oxidation_number
S0 0.000
N0 0.000
H0 0.000
